data_2212977
loop_
_publ_author_name
'Zhang, Shu-Hua'
'Feng, Xiao-Zhen'
'Li, Guang-Zhao'
'Jing, Li-Xia'
'Liu, Zheng'

_publ_section_title
;(3,5-Dibromo-2-oxidobenzoato-\k^2^<i>O</i>,<i>O</i>')(1,10-phenanthroline-\k^2^<i>N</i>,<i>N</i>')copper(II)
 monohydrate
;
_journal_coeditor_code NG2238
_journal_issue 4
_journal_name_full 'Acta Crystallographica Section E'
_journal_page_first m1156
_journal_page_last m1157
_journal_paper_doi 10.1107/S1600536807012846
_journal_volume 63
_journal_year 2007
_chemical_formula_iupac '[Cu (C7 H2 Br2 O3) (C12 H8 N2)], H2 O'
_chemical_formula_moiety 'C19 H10 Br2 Cu N2 O3, H2 O'
_chemical_formula_sum 'C19 H12 Br2 Cu N2 O4'
_chemical_formula_weight 555.67
_chemical_name_systematic
;
(3,5-Dibromo-2-oxidobenzoato-\k^2^O,O')(1,10-phenanthroline-
\k^2^N,N')copper(II) monohydrate
;
_space_group_IT_number 14
_symmetry_cell_setting monoclinic
_symmetry_space_group_name_Hall '-P 2ybc'
_symmetry_space_group_name_H-M 'P 1 21/c 1'
_atom_sites_solution_hydrogens geom
_atom_sites_solution_primary direct
_atom_sites_solution_secondary difmap
_audit_creation_method SHELXL-97
_cell_angle_alpha 90.00
_cell_angle_beta 96.795(2)
_cell_angle_gamma 90.00
_cell_formula_units_Z 4
_cell_length_a 4.7831(11)
_cell_length_b 20.382(3)
_cell_length_c 18.710(2)
_cell_measurement_reflns_used 2274
_cell_measurement_temperature 298(2)
_cell_measurement_theta_max 24.418
_cell_measurement_theta_min 2.193
_cell_volume 1811.2(5)
_computing_cell_refinement 'SAINT (Bruker, 2004)'
_computing_data_collection 'SMART (Bruker, 2004)'
_computing_data_reduction SAINT
_computing_molecular_graphics 'SHELXTL (Sheldrick, 1997b)'
_computing_publication_material SHELXTL
_computing_structure_refinement 'SHELXL97 (Sheldrick, 1997a)'
_computing_structure_solution 'SHELXS97 (Sheldrick, 1997a)'
_diffrn_ambient_temperature 298(2)
_diffrn_measured_fraction_theta_full 0.996
_diffrn_measured_fraction_theta_max 0.996
_diffrn_measurement_device_type 'Bruker SMART CCD area-detector'
_diffrn_measurement_method '\f and \w'
_diffrn_radiation_monochromator graphite
_diffrn_radiation_source 'fine-focus sealed tube'
_diffrn_radiation_type MoK\a
_diffrn_radiation_wavelength 0.71073
_diffrn_reflns_av_R_equivalents 0.0844
_diffrn_reflns_av_sigmaI/netI 0.1126
_diffrn_reflns_limit_h_max 5
_diffrn_reflns_limit_h_min -5
_diffrn_reflns_limit_k_max 24
_diffrn_reflns_limit_k_min -16
_diffrn_reflns_limit_l_max 22
_diffrn_reflns_limit_l_min -21
_diffrn_reflns_number 9123
_diffrn_reflns_theta_full 25.01
_diffrn_reflns_theta_max 25.01
_diffrn_reflns_theta_min 1.48
_diffrn_standards_decay_% 0
_diffrn_standards_interval_count 0
_diffrn_standards_interval_time 0
_diffrn_standards_number 0
_exptl_absorpt_coefficient_mu 5.648
_exptl_absorpt_correction_T_max 0.4469
_exptl_absorpt_correction_T_min 0.1950
_exptl_absorpt_correction_type multi-scan
_exptl_absorpt_process_details '(SADABS; Sheldrick, 1996)'
_exptl_crystal_colour BLUE
_exptl_crystal_density_diffrn 2.038
_exptl_crystal_density_method 'not measured'
_exptl_crystal_description prism
_exptl_crystal_F_000 1084
_exptl_crystal_size_max 0.43
_exptl_crystal_size_mid 0.22
_exptl_crystal_size_min 0.17
_refine_diff_density_max 0.946
_refine_diff_density_min -0.484
_refine_ls_extinction_method none
_refine_ls_goodness_of_fit_ref 0.998
_refine_ls_hydrogen_treatment constr
_refine_ls_matrix_type full
_refine_ls_number_parameters 253
_refine_ls_number_reflns 3186
_refine_ls_number_restraints 0
_refine_ls_restrained_S_all 0.998
_refine_ls_R_factor_all 0.1108
_refine_ls_R_factor_gt 0.0502
_refine_ls_shift/su_max 0.001
_refine_ls_shift/su_mean 0.000
_refine_ls_structure_factor_coef Fsqd
_refine_ls_weighting_details 'calc w=1/[\s^2^(Fo^2^)+(0.0294P)^2^] where P=(Fo^2^+2Fc^2^)/3'
_refine_ls_weighting_scheme calc
_refine_ls_wR_factor_gt 0.0847
_refine_ls_wR_factor_ref 0.0947
_reflns_number_gt 1791
_reflns_number_total 3186
_reflns_threshold_expression I>2\s(I)
_cod_data_source_file ng2238.cif
_cod_data_source_block I
_cod_original_cell_volume 1811.1(5)
_cod_original_sg_symbol_H-M 'P 21/c'
_cod_database_code 2212977
_cod_database_fobs_code 2212977

loop_
_symmetry_equiv_pos_as_xyz
'x, y, z'
'-x, y+1/2, -z+1/2'
'-x, -y, -z'
'x, -y-1/2, z-1/2'

loop_
_atom_site_type_symbol
_atom_site_label
_atom_site_fract_x
_atom_site_fract_y
_atom_site_fract_z
_atom_site_U_iso_or_equiv
_atom_site_adp_type
_atom_site_calc_flag
_atom_site_refinement_flags
_atom_site_occupancy
Cu Cu1 0.10239(16) 0.36006(4) 0.21037(4) 0.0395(3) Uani d . 1
Br Br1 0.63172(17) 0.32124(4) 0.43753(4) 0.0552(3) Uani d . 1
Br Br2 1.26707(15) 0.54877(4) 0.40010(4) 0.0494(2) Uani d . 1
N N1 -0.1911(11) 0.3510(3) 0.1253(3) 0.0426(16) Uani d . 1
N N2 -0.0787(11) 0.2784(3) 0.2409(3) 0.0397(15) Uani d . 1
O O1 0.2598(10) 0.4343(2) 0.1711(2) 0.0428(12) Uani d . 1
O O2 0.5406(10) 0.5194(3) 0.1647(2) 0.0580(15) Uani d . 1
O O3 0.3674(9) 0.3548(2) 0.2914(2) 0.0378(11) Uani d . 1
O O4 -0.0006(12) 0.5557(3) 0.0841(3) 0.109(2) Uani d . 1
H H1 -0.1389 0.5492 0.1078 0.163 Uiso d R 1
H H2 0.1462 0.5488 0.1134 0.163 Uiso d R 1
C C1 0.4715(15) 0.4705(4) 0.1968(4) 0.0370(18) Uani d . 1
C C2 0.6353(13) 0.4531(3) 0.2683(3) 0.0288(16) Uani d . 1
C C3 0.5635(12) 0.3987(3) 0.3100(3) 0.0280(16) Uani d . 1
C C4 0.7245(13) 0.3915(3) 0.3786(3) 0.0305(16) Uani d . 1
C C5 0.9316(12) 0.4342(3) 0.4044(3) 0.0315(17) Uani d . 1
H H5 1.0306 0.4278 0.4497 0.038 Uiso calc R 1
C C6 0.9942(13) 0.4877(3) 0.3626(3) 0.0318(17) Uani d . 1
C C7 0.8484(13) 0.4957(3) 0.2957(3) 0.0344(17) Uani d . 1
H H7 0.8936 0.5309 0.2675 0.041 Uiso calc R 1
C C8 -0.2403(15) 0.3902(4) 0.0681(4) 0.053(2) Uani d . 1
H H8 -0.1281 0.4270 0.0646 0.064 Uiso calc R 1
C C9 -0.4575(18) 0.3767(5) 0.0134(4) 0.072(3) Uani d . 1
H H9 -0.4877 0.4043 -0.0263 0.086 Uiso calc R 1
C C10 -0.6229(18) 0.3241(5) 0.0181(4) 0.068(3) Uani d . 1
H H10 -0.7678 0.3157 -0.0184 0.081 Uiso calc R 1
C C11 -0.5800(15) 0.2818(5) 0.0772(4) 0.056(2) Uani d . 1
C C12 -0.3588(14) 0.2972(4) 0.1307(4) 0.043(2) Uani d . 1
C C13 -0.2944(14) 0.2585(3) 0.1923(4) 0.0382(18) Uani d . 1
C C14 -0.4499(15) 0.2016(4) 0.2009(4) 0.050(2) Uani d . 1
C C15 -0.3708(17) 0.1645(4) 0.2630(5) 0.068(3) Uani d . 1
H H15 -0.4671 0.1261 0.2711 0.081 Uiso calc R 1
C C16 -0.1498(17) 0.1850(4) 0.3120(4) 0.061(2) Uani d . 1
H H16 -0.0951 0.1606 0.3533 0.073 Uiso calc R 1
C C17 -0.0110(15) 0.2425(4) 0.2987(4) 0.050(2) Uani d . 1
H H17 0.1365 0.2564 0.3321 0.060 Uiso calc R 1
C C18 -0.7338(17) 0.2234(5) 0.0869(5) 0.075(3) Uani d . 1
H H18 -0.8782 0.2111 0.0517 0.090 Uiso calc R 1
C C19 -0.6755(15) 0.1856(4) 0.1456(5) 0.061(2) Uani d . 1
H H19 -0.7832 0.1483 0.1506 0.073 Uiso calc R 1

loop_
_atom_site_aniso_label
_atom_site_aniso_U_11
_atom_site_aniso_U_22
_atom_site_aniso_U_33
_atom_site_aniso_U_12
_atom_site_aniso_U_13
_atom_site_aniso_U_23
Cu1 0.0312(5) 0.0464(6) 0.0393(5) 0.0026(4) -0.0030(4) -0.0102(4)
Br1 0.0615(6) 0.0538(6) 0.0466(5) -0.0170(4) -0.0085(4) 0.0158(4)
Br2 0.0385(5) 0.0479(5) 0.0608(5) -0.0118(4) 0.0015(4) -0.0094(4)
N1 0.037(4) 0.050(4) 0.040(4) 0.010(3) 0.000(3) -0.013(3)
N2 0.039(4) 0.035(4) 0.045(4) 0.003(3) 0.002(3) -0.012(3)
O1 0.044(3) 0.047(3) 0.036(3) -0.003(3) -0.002(2) 0.003(2)
O2 0.064(4) 0.056(4) 0.052(3) -0.010(3) 0.001(3) 0.020(3)
O3 0.039(3) 0.038(3) 0.035(2) -0.009(2) -0.002(2) -0.001(2)
O4 0.094(5) 0.106(6) 0.118(5) -0.016(4) -0.024(4) 0.060(4)
C1 0.037(5) 0.031(5) 0.044(5) 0.012(4) 0.008(4) -0.012(4)
C2 0.032(4) 0.029(4) 0.025(4) 0.007(3) 0.004(3) -0.006(3)
C3 0.022(4) 0.031(5) 0.031(4) 0.006(3) 0.003(3) -0.003(3)
C4 0.035(4) 0.021(4) 0.035(4) -0.002(3) 0.000(3) 0.004(3)
C5 0.025(4) 0.041(5) 0.027(4) 0.003(3) -0.002(3) -0.010(3)
C6 0.028(4) 0.028(4) 0.040(4) 0.000(3) 0.007(3) -0.003(3)
C7 0.036(4) 0.032(4) 0.038(4) 0.004(4) 0.013(3) 0.003(4)
C8 0.046(5) 0.069(6) 0.044(5) 0.016(4) 0.000(4) -0.010(5)
C9 0.054(6) 0.108(9) 0.050(5) 0.007(6) -0.004(5) -0.017(6)
C10 0.052(6) 0.106(9) 0.039(5) 0.027(6) -0.017(4) -0.025(6)
C11 0.028(5) 0.082(7) 0.058(6) 0.007(5) -0.001(4) -0.051(6)
C12 0.025(4) 0.065(6) 0.041(5) 0.012(4) 0.008(4) -0.020(4)
C13 0.027(4) 0.034(5) 0.053(5) 0.001(4) 0.004(4) -0.031(4)
C14 0.036(5) 0.044(6) 0.071(6) 0.007(4) 0.008(4) -0.027(5)
C15 0.052(6) 0.058(6) 0.096(7) -0.018(5) 0.017(5) -0.030(6)
C16 0.067(6) 0.046(6) 0.070(6) -0.004(5) 0.013(5) -0.001(5)
C17 0.045(5) 0.044(6) 0.060(5) 0.001(4) 0.003(4) -0.007(5)
C18 0.036(6) 0.110(9) 0.076(7) 0.020(6) -0.011(5) -0.057(7)
C19 0.026(5) 0.054(6) 0.103(7) -0.001(4) 0.011(5) -0.050(6)

loop_
_atom_type_symbol
_atom_type_description
_atom_type_scat_dispersion_real
_atom_type_scat_dispersion_imag
_atom_type_scat_source
C C 0.0033 0.0016 'International Tables Vol C Tables 4.2.6.8 and 6.1.1.4'
H H 0.0000 0.0000 'International Tables Vol C Tables 4.2.6.8 and 6.1.1.4'
N N 0.0061 0.0033 'International Tables Vol C Tables 4.2.6.8 and 6.1.1.4'
O O 0.0106 0.0060 'International Tables Vol C Tables 4.2.6.8 and 6.1.1.4'
Cu Cu 0.3201 1.2651 'International Tables Vol C Tables 4.2.6.8 and 6.1.1.4'
Br Br -0.2901 2.4595 'International Tables Vol C Tables 4.2.6.8 and 6.1.1.4'

loop_
_geom_angle_atom_site_label_1
_geom_angle_atom_site_label_2
_geom_angle_atom_site_label_3
_geom_angle
_geom_angle_publ_flag
O3 Cu1 O1 95.74(18) yes
O3 Cu1 N2 89.7(2) yes
O1 Cu1 N2 173.6(2) yes
O3 Cu1 N1 171.2(2) yes
O1 Cu1 N1 92.3(2) yes
N2 Cu1 N1 82.1(3) yes
C8 N1 C12 119.3(6) ?
C8 N1 Cu1 128.5(5) ?
C12 N1 Cu1 112.2(5) ?
C17 N2 C13 118.8(6) ?
C17 N2 Cu1 128.8(5) ?
C13 N2 Cu1 112.4(5) ?
C1 O1 Cu1 130.1(4) ?
C3 O3 Cu1 124.9(4) ?
H1 O4 H2 105.7 ?
O2 C1 O1 121.5(6) ?
O2 C1 C2 118.9(6) ?
O1 C1 C2 119.6(7) ?
C7 C2 C3 120.0(5) ?
C7 C2 C1 117.4(6) ?
C3 C2 C1 122.4(6) ?
O3 C3 C2 126.7(5) ?
O3 C3 C4 117.5(6) ?
C2 C3 C4 115.8(6) ?
C5 C4 C3 123.1(6) ?
C5 C4 Br1 119.2(5) ?
C3 C4 Br1 117.6(5) ?
C4 C5 C6 119.7(6) ?
C4 C5 H5 120.1 ?
C6 C5 H5 120.1 ?
C7 C6 C5 119.1(6) ?
C7 C6 Br2 121.3(5) ?
C5 C6 Br2 119.6(5) ?
C6 C7 C2 122.3(6) ?
C6 C7 H7 118.8 ?
C2 C7 H7 118.8 ?
N1 C8 C9 121.1(8) ?
N1 C8 H8 119.5 ?
C9 C8 H8 119.5 ?
C10 C9 C8 120.2(9) ?
C10 C9 H9 119.9 ?
C8 C9 H9 119.9 ?
C9 C10 C11 120.8(8) ?
C9 C10 H10 119.6 ?
C11 C10 H10 119.6 ?
C10 C11 C12 117.0(9) ?
C10 C11 C18 125.9(8) ?
C12 C11 C18 117.1(9) ?
N1 C12 C13 115.9(7) ?
N1 C12 C11 121.7(8) ?
C13 C12 C11 122.4(8) ?
N2 C13 C14 123.0(7) ?
N2 C13 C12 117.4(7) ?
C14 C13 C12 119.5(7) ?
C13 C14 C15 116.6(7) ?
C13 C14 C19 117.9(8) ?
C15 C14 C19 125.5(8) ?
C16 C15 C14 120.0(8) ?
C16 C15 H15 120.0 ?
C14 C15 H15 120.0 ?
C15 C16 C17 118.8(8) ?
C15 C16 H16 120.6 ?
C17 C16 H16 120.6 ?
N2 C17 C16 122.8(7) ?
N2 C17 H17 118.6 ?
C16 C17 H17 118.6 ?
C19 C18 C11 121.5(8) ?
C19 C18 H18 119.2 ?
C11 C18 H18 119.2 ?
C18 C19 C14 121.5(8) ?
C18 C19 H19 119.2 ?
C14 C19 H19 119.2 ?

loop_
_geom_bond_atom_site_label_1
_geom_bond_atom_site_label_2
_geom_bond_distance
_geom_bond_publ_flag
Cu1 O3 1.861(4) yes
Cu1 O1 1.878(4) yes
Cu1 N2 1.991(6) yes
Cu1 N1 2.002(5) yes
Br1 C4 1.892(6) ?
Br2 C6 1.879(6) ?
N1 C8 1.335(8) ?
N1 C12 1.369(8) ?
N2 C17 1.314(8) ?
N2 C13 1.352(7) ?
O1 C1 1.299(7) ?
O2 C1 1.228(7) ?
O3 C3 1.313(7) ?
O4 H1 0.8500 ?
O4 H2 0.8500 ?
C1 C2 1.510(8) ?
C2 C7 1.390(8) ?
C2 C3 1.422(8) ?
C3 C4 1.423(7) ?
C4 C5 1.364(8) ?
C5 C6 1.394(8) ?
C5 H5 0.9300 ?
C6 C7 1.369(8) ?
C7 H7 0.9300 ?
C8 C9 1.396(9) ?
C8 H8 0.9300 ?
C9 C10 1.341(11) ?
C9 H9 0.9300 ?
C10 C11 1.399(10) ?
C10 H10 0.9300 ?
C11 C12 1.403(9) ?
C11 C18 1.422(11) ?
C12 C13 1.401(9) ?
C13 C14 1.398(9) ?
C14 C15 1.400(10) ?
C14 C19 1.441(10) ?
C15 C16 1.380(9) ?
C15 H15 0.9300 ?
C16 C17 1.385(9) ?
C16 H16 0.9300 ?
C17 H17 0.9300 ?
C18 C19 1.344(10) ?
C18 H18 0.9300 ?
C19 H19 0.9300 ?

loop_
_geom_hbond_atom_site_label_D
_geom_hbond_atom_site_label_H
_geom_hbond_atom_site_label_A
_geom_hbond_site_symmetry_A
_geom_hbond_distance_DH
_geom_hbond_distance_HA
_geom_hbond_distance_DA
_geom_hbond_angle_DHA
O4 H1 O2 1_455 0.85 2.06 2.900(8) 171.7
O4 H2 O2 . 0.85 2.10 2.932(8) 165.9

loop_
_geom_torsion_atom_site_label_1
_geom_torsion_atom_site_label_2
_geom_torsion_atom_site_label_3
_geom_torsion_atom_site_label_4
_geom_torsion
O3 Cu1 N1 C8 -158.8(11)
O1 Cu1 N1 C8 -3.7(6)
N2 Cu1 N1 C8 179.2(6)
O3 Cu1 N1 C12 22.5(16)
O1 Cu1 N1 C12 177.6(4)
N2 Cu1 N1 C12 0.5(4)
O3 Cu1 N2 C17 1.5(6)
O1 Cu1 N2 C17 150.8(17)
N1 Cu1 N2 C17 178.2(6)
O3 Cu1 N2 C13 -176.5(4)
O1 Cu1 N2 C13 -27(2)
N1 Cu1 N2 C13 0.2(4)
O3 Cu1 O1 C1 -4.2(6)
N2 Cu1 O1 C1 -153.4(17)
N1 Cu1 O1 C1 179.5(5)
O1 Cu1 O3 C3 7.2(5)
N2 Cu1 O3 C3 -176.0(5)
N1 Cu1 O3 C3 162.2(12)
Cu1 O1 C1 O2 -177.2(4)
Cu1 O1 C1 C2 2.0(9)
O2 C1 C2 C7 3.2(9)
O1 C1 C2 C7 -176.1(6)
O2 C1 C2 C3 177.9(6)
O1 C1 C2 C3 -1.3(9)
Cu1 O3 C3 C2 -8.9(9)
Cu1 O3 C3 C4 171.7(4)
C7 C2 C3 O3 179.7(6)
C1 C2 C3 O3 5.1(9)
C7 C2 C3 C4 -0.8(8)
C1 C2 C3 C4 -175.5(5)
O3 C3 C4 C5 -179.2(6)
C2 C3 C4 C5 1.3(9)
O3 C3 C4 Br1 -2.1(7)
C2 C3 C4 Br1 178.4(4)
C3 C4 C5 C6 -0.4(10)
Br1 C4 C5 C6 -177.5(4)
C4 C5 C6 C7 -0.9(9)
C4 C5 C6 Br2 177.0(5)
C5 C6 C7 C2 1.4(9)
Br2 C6 C7 C2 -176.5(5)
C3 C2 C7 C6 -0.5(9)
C1 C2 C7 C6 174.4(5)
C12 N1 C8 C9 -0.8(10)
Cu1 N1 C8 C9 -179.4(5)
N1 C8 C9 C10 0.7(12)
C8 C9 C10 C11 -0.4(13)
C9 C10 C11 C12 0.2(11)
C9 C10 C11 C18 -177.4(8)
C8 N1 C12 C13 -179.9(6)
Cu1 N1 C12 C13 -1.1(7)
C8 N1 C12 C11 0.6(9)
Cu1 N1 C12 C11 179.5(5)
C10 C11 C12 N1 -0.3(10)
C18 C11 C12 N1 177.5(6)
C10 C11 C12 C13 -179.8(6)
C18 C11 C12 C13 -1.9(10)
C17 N2 C13 C14 0.1(9)
Cu1 N2 C13 C14 178.4(5)
C17 N2 C13 C12 -179.1(6)
Cu1 N2 C13 C12 -0.8(7)
N1 C12 C13 N2 1.3(8)
C11 C12 C13 N2 -179.2(6)
N1 C12 C13 C14 -178.0(6)
C11 C12 C13 C14 1.5(10)
N2 C13 C14 C15 -0.4(10)
C12 C13 C14 C15 178.8(6)
N2 C13 C14 C19 179.8(6)
C12 C13 C14 C19 -1.0(9)
C13 C14 C15 C16 0.2(11)
C19 C14 C15 C16 179.9(7)
C14 C15 C16 C17 0.3(11)
C13 N2 C17 C16 0.4(10)
Cu1 N2 C17 C16 -177.5(5)
C15 C16 C17 N2 -0.7(11)
C10 C11 C18 C19 179.5(7)
C12 C11 C18 C19 1.9(11)
C11 C18 C19 C14 -1.5(12)
C13 C14 C19 C18 1.0(10)
C15 C14 C19 C18 -178.7(7)
